data_2205583
loop_
_publ_author_name
'Zhu, Hai-Liang'
'Cheng, Kui'
'You, Zhong-Lu'
'Li, Yu-Guang'

_publ_section_title
;
 Bis[2-(<i>o</i>-tolyliminomethyl)phenolato]copper(II)
;
_journal_issue 4
_journal_name_full 'Acta Crystallographica Section E'
_journal_page_first m755
_journal_page_last m756
_journal_paper_doi 10.1107/S1600536805009025
_journal_volume 61
_journal_year 2005
_chemical_formula_iupac '[Cu (C14 H12 N1 O1)2]'
_chemical_formula_moiety 'C28 H24 Cu N2 O2'
_chemical_formula_sum 'C28 H24 Cu N2 O2'
_chemical_formula_weight 484.03
_chemical_name_systematic
;
Bis[2-(o-tolyliminomethyl)phenolato]copper(II)
;
_space_group_IT_number 14
_symmetry_cell_setting monoclinic
_symmetry_space_group_name_Hall '-P 2yn'
_symmetry_space_group_name_H-M 'P 1 21/n 1'
_atom_sites_solution_hydrogens geom
_atom_sites_solution_primary direct
_atom_sites_solution_secondary difmap
_audit_creation_method SHELXL-97
_cell_angle_alpha 90.00
_cell_angle_beta 110.94(2)
_cell_angle_gamma 90.00
_cell_formula_units_Z 2
_cell_length_a 10.931(2)
_cell_length_b 9.149(2)
_cell_length_c 12.5220(10)
_cell_measurement_reflns_used 1213
_cell_measurement_temperature 298(2)
_cell_measurement_theta_max 21.76
_cell_measurement_theta_min 2.82
_cell_volume 1169.6(4)
_computing_cell_refinement 'SAINT (Siemens, 1996)'
_computing_data_collection 'SMART (Siemens, 1996)'
_computing_data_reduction SAINT
_computing_molecular_graphics 'SHELXTL (Sheldrick, 1997b)'
_computing_publication_material SHELXTL
_computing_structure_refinement 'SHELXL97 (Sheldrick, 1997a)'
_computing_structure_solution 'SHELXS97 (Sheldrick, 1997a)'
_diffrn_ambient_temperature 295(2)
_diffrn_measured_fraction_theta_full 0.996
_diffrn_measured_fraction_theta_max 0.996
_diffrn_measurement_device_type 'Bruker SMART CCD area-detector'
_diffrn_measurement_method \w
_diffrn_radiation_monochromator graphite
_diffrn_radiation_source 'fine-focus sealed tube'
_diffrn_radiation_type MoK\a
_diffrn_radiation_wavelength 0.71073
_diffrn_reflns_av_R_equivalents 0.0540
_diffrn_reflns_av_sigmaI/netI 0.0497
_diffrn_reflns_limit_h_max 13
_diffrn_reflns_limit_h_min -13
_diffrn_reflns_limit_k_max 11
_diffrn_reflns_limit_k_min -11
_diffrn_reflns_limit_l_max 15
_diffrn_reflns_limit_l_min -15
_diffrn_reflns_number 11859
_diffrn_reflns_theta_full 26.99
_diffrn_reflns_theta_max 26.99
_diffrn_reflns_theta_min 2.13
_diffrn_standards_decay_% 0
_diffrn_standards_interval_count 0
_diffrn_standards_interval_time 0
_diffrn_standards_number 0
_exptl_absorpt_coefficient_mu 0.961
_exptl_absorpt_correction_T_max 0.902
_exptl_absorpt_correction_T_min 0.795
_exptl_absorpt_correction_type multi-scan
_exptl_absorpt_process_details '(SADABS; Sheldrick, 1996)'
_exptl_crystal_colour black
_exptl_crystal_density_diffrn 1.374
_exptl_crystal_density_method 'not measured'
_exptl_crystal_description block
_exptl_crystal_F_000 502
_exptl_crystal_size_max 0.25
_exptl_crystal_size_mid 0.15
_exptl_crystal_size_min 0.11
_refine_diff_density_max 0.53
_refine_diff_density_min -0.26
_refine_ls_extinction_method none
_refine_ls_goodness_of_fit_ref 1.077
_refine_ls_hydrogen_treatment constr
_refine_ls_matrix_type full
_refine_ls_number_parameters 152
_refine_ls_number_reflns 2541
_refine_ls_number_restraints 0
_refine_ls_restrained_S_all 1.077
_refine_ls_R_factor_all 0.1146
_refine_ls_R_factor_gt 0.0597
_refine_ls_shift/su_max 0.000
_refine_ls_shift/su_mean 0.000
_refine_ls_structure_factor_coef Fsqd
_refine_ls_weighting_details 'calc w = 1/[\s^2^(Fo^2^)+(0.0887P)^2^+0.8345P] where P = (Fo^2^+2Fc^2^)/3'
_refine_ls_weighting_scheme calc
_refine_ls_wR_factor_gt 0.1566
_refine_ls_wR_factor_ref 0.1969
_reflns_number_gt 1393
_reflns_number_total 2541
_reflns_threshold_expression I>2\s(I)
_cod_data_source_file rz6060.cif
_cod_data_source_block I
_cod_depositor_comments
;
The following automatic conversions were performed:
'_symmetry_cell_setting' value 'Monoclinic' changed to 'monoclinic'
according to '/home/saulius/struct/CIF-dictionaries/cif_core.dic'
dictionary named 'cif_core.dic' version 2.4.1 from 2010-06-29.

Automatic conversion script
Id: cif_fix_enum 1527 2010-12-29 10:47:43Z saulius 

The following automatic conversions were performed:

'_symmetry_cell_setting' value 'Monoclinic' changed to 'monoclinic'
according to /home/saulius/struct/CIF-dictionaries/cif_core.dic
dictionary named 'cif_core.dic' version 2.4.1 from 2010-06-29.

Automatic conversion script
Id: cif_fix_values 1715 2011-07-08 13:25:40Z adriana 
;
_cod_original_sg_symbol_H-M 'P 21/n'
_cod_database_code 2205583
_cod_database_fobs_code 2205583

loop_
_symmetry_equiv_pos_as_xyz
'x, y, z'
'-x+1/2, y+1/2, -z+1/2'
'-x, -y, -z'
'x-1/2, -y-1/2, z-1/2'

loop_
_atom_site_label
_atom_site_fract_x
_atom_site_fract_y
_atom_site_fract_z
_atom_site_U_iso_or_equiv
_atom_site_adp_type
_atom_site_calc_flag
_atom_site_refinement_flags
_atom_site_occupancy
_atom_site_type_symbol
Cu1 0.0000 1.0000 0.0000 0.0595(3) Uani d S 1 Cu
N1 0.1102(4) 0.8195(5) 0.0358(3) 0.0664(11) Uani d . 1 N
O1 0.0061(5) 1.0139(4) 0.1514(3) 0.0896(13) Uani d . 1 O
C1 0.0710(5) 0.9374(6) 0.2416(4) 0.0658(13) Uani d . 1 C
C2 0.0707(7) 0.9856(6) 0.3491(5) 0.0835(17) Uani d . 1 C
H2 0.0248 1.0698 0.3529 0.100 Uiso calc R 1 H
C3 0.1368(7) 0.9107(8) 0.4469(5) 0.0927(19) Uani d . 1 C
H3 0.1349 0.9442 0.5164 0.111 Uiso calc R 1 H
C4 0.2058(8) 0.7864(9) 0.4442(5) 0.113(2) Uani d . 1 C
H4 0.2501 0.7353 0.5111 0.136 Uiso calc R 1 H
C5 0.2084(7) 0.7389(9) 0.3409(5) 0.113(3) Uani d . 1 C
H5 0.2560 0.6554 0.3391 0.135 Uiso calc R 1 H
C6 0.1416(5) 0.8121(6) 0.2382(4) 0.0722(14) Uani d . 1 C
C7 0.1559(6) 0.7591(6) 0.1362(4) 0.0826(17) Uani d . 1 C
H7 0.2027 0.6727 0.1423 0.099 Uiso calc R 1 H
C8 0.1423(7) 0.7445(7) -0.0546(4) 0.090(2) Uani d . 1 C
C9 0.0502(10) 0.6365(8) -0.1216(5) 0.144(4) Uani d . 1 C
H9 -0.0270 0.6126 -0.1104 0.173 Uiso calc R 1 H
C10 0.0911(14) 0.5701(13) -0.2076(8) 0.173(6) Uani d . 1 C
H10 0.0420 0.4939 -0.2515 0.208 Uiso calc R 1 H
C11 0.1976(15) 0.6154(15) -0.2256(10) 0.168(7) Uani d . 1 C
H11 0.2150 0.5730 -0.2862 0.201 Uiso calc R 1 H
C12 0.2811(13) 0.7152(10) -0.1651(7) 0.139(4) Uani d . 1 C
H12 0.3555 0.7401 -0.1807 0.167 Uiso calc R 1 H
C13 0.2510(9) 0.7836(8) -0.0733(6) 0.102(2) Uani d . 1 C
C14 0.3381(8) 0.8854(10) -0.0074(7) 0.130(3) Uani d . 1 C
H14A 0.2938 0.9769 -0.0108 0.194 Uiso calc R 1 H
H14B 0.4081 0.8983 -0.0358 0.194 Uiso calc R 1 H
H14C 0.3731 0.8522 0.0704 0.194 Uiso calc R 1 H

loop_
_atom_site_aniso_label
_atom_site_aniso_U_11
_atom_site_aniso_U_22
_atom_site_aniso_U_33
_atom_site_aniso_U_12
_atom_site_aniso_U_13
_atom_site_aniso_U_23
Cu1 0.0752(6) 0.0573(5) 0.0495(4) 0.0033(5) 0.0266(4) -0.0025(4)
N1 0.081(3) 0.072(3) 0.046(2) 0.012(2) 0.0231(19) -0.0061(19)
O1 0.140(3) 0.080(3) 0.060(2) 0.036(2) 0.050(2) 0.0086(18)
C1 0.081(3) 0.066(3) 0.054(3) -0.009(3) 0.028(3) -0.003(2)
C2 0.124(5) 0.075(4) 0.066(3) -0.006(3) 0.051(3) -0.007(3)
C3 0.119(5) 0.113(5) 0.052(3) -0.011(4) 0.039(3) -0.012(3)
C4 0.143(6) 0.149(7) 0.047(3) 0.033(6) 0.033(4) 0.014(4)
C5 0.135(6) 0.143(6) 0.062(3) 0.059(5) 0.037(4) 0.023(4)
C6 0.084(4) 0.086(4) 0.046(2) 0.016(3) 0.023(2) 0.006(2)
C7 0.104(4) 0.082(4) 0.058(3) 0.033(3) 0.025(3) 0.004(3)
C8 0.119(5) 0.100(5) 0.056(3) 0.057(4) 0.036(3) 0.018(3)
C9 0.236(9) 0.101(5) 0.055(3) 0.060(6) 0.004(5) -0.032(3)
C10 0.260(15) 0.127(8) 0.074(6) 0.068(10) -0.011(7) -0.026(6)
C11 0.265(18) 0.170(13) 0.086(6) 0.107(13) 0.084(9) 0.031(7)
C12 0.231(11) 0.123(7) 0.092(6) 0.077(7) 0.092(7) 0.028(5)
C13 0.145(7) 0.092(5) 0.075(4) 0.036(5) 0.046(5) 0.009(4)
C14 0.135(7) 0.157(8) 0.117(6) 0.014(7) 0.069(6) 0.015(6)

loop_
_atom_type_symbol
_atom_type_description
_atom_type_scat_dispersion_real
_atom_type_scat_dispersion_imag
_atom_type_scat_source
C C 0.0033 0.0016 'International Tables Vol C Tables 4.2.6.8 and 6.1.1.4'
H H 0.0000 0.0000 'International Tables Vol C Tables 4.2.6.8 and 6.1.1.4'
N N 0.0061 0.0033 'International Tables Vol C Tables 4.2.6.8 and 6.1.1.4'
O O 0.0106 0.0060 'International Tables Vol C Tables 4.2.6.8 and 6.1.1.4'
Cu Cu 0.3201 1.2651 'International Tables Vol C Tables 4.2.6.8 and 6.1.1.4'

loop_
_geom_angle_atom_site_label_1
_geom_angle_atom_site_label_2
_geom_angle_atom_site_label_3
_geom_angle_site_symmetry_1
_geom_angle_site_symmetry_3
_geom_angle
_geom_angle_publ_flag
O1 Cu1 O1 3_575 . 180.0 y
O1 Cu1 N1 3_575 . 88.35(15) y
O1 Cu1 N1 . . 91.65(15) y
O1 Cu1 N1 3_575 3_575 91.65(15) ?
O1 Cu1 N1 . 3_575 88.35(15) ?
N1 Cu1 N1 . 3_575 180.0 y
C7 N1 C8 . . 115.6(4) ?
C7 N1 Cu1 . . 124.1(3) ?
C8 N1 Cu1 . . 120.3(3) ?
C1 O1 Cu1 . . 130.7(4) ?
O1 C1 C6 . . 123.5(4) ?
O1 C1 C2 . . 118.1(5) ?
C6 C1 C2 . . 118.4(5) ?
C3 C2 C1 . . 121.1(6) ?
C3 C2 H2 . . 119.5 ?
C1 C2 H2 . . 119.5 ?
C2 C3 C4 . . 120.9(5) ?
C2 C3 H3 . . 119.5 ?
C4 C3 H3 . . 119.5 ?
C3 C4 C5 . . 118.8(6) ?
C3 C4 H4 . . 120.6 ?
C5 C4 H4 . . 120.6 ?
C4 C5 C6 . . 122.3(6) ?
C4 C5 H5 . . 118.9 ?
C6 C5 H5 . . 118.9 ?
C1 C6 C5 . . 118.5(5) ?
C1 C6 C7 . . 123.3(4) ?
C5 C6 C7 . . 118.1(5) ?
N1 C7 C6 . . 126.5(5) ?
N1 C7 H7 . . 116.7 ?
C6 C7 H7 . . 116.7 ?
C13 C8 C9 . . 124.0(7) ?
C13 C8 N1 . . 118.7(7) ?
C9 C8 N1 . . 117.2(7) ?
C10 C9 C8 . . 112.6(10) ?
C10 C9 H9 . . 123.7 ?
C8 C9 H9 . . 123.7 ?
C11 C10 C9 . . 121.3(12) ?
C11 C10 H10 . . 119.3 ?
C9 C10 H10 . . 119.3 ?
C12 C11 C10 . . 125.9(13) ?
C12 C11 H11 . . 117.1 ?
C10 C11 H11 . . 117.1 ?
C11 C12 C13 . . 116.6(12) ?
C11 C12 H12 . . 121.7 ?
C13 C12 H12 . . 121.7 ?
C8 C13 C14 . . 122.9(7) ?
C8 C13 C12 . . 119.4(9) ?
C14 C13 C12 . . 117.7(9) ?
C13 C14 H14A . . 109.5 ?
C13 C14 H14B . . 109.5 ?
H14A C14 H14B . . 109.5 ?
C13 C14 H14C . . 109.5 ?
H14A C14 H14C . . 109.5 ?
H14B C14 H14C . . 109.5 ?

loop_
_geom_bond_atom_site_label_1
_geom_bond_atom_site_label_2
_geom_bond_site_symmetry_2
_geom_bond_distance
_geom_bond_publ_flag
Cu1 O1 3_575 1.877(4) ?
Cu1 O1 . 1.877(4) y
Cu1 N1 . 1.999(4) y
Cu1 N1 3_575 1.999(4) ?
N1 C7 . 1.299(6) ?
N1 C8 . 1.469(6) ?
O1 C1 . 1.303(6) ?
C1 C6 . 1.391(7) ?
C1 C2 . 1.417(7) ?
C2 C3 . 1.364(8) ?
C2 H2 . 0.9300 ?
C3 C4 . 1.371(9) ?
C3 H3 . 0.9300 ?
C4 C5 . 1.375(8) ?
C4 H4 . 0.9300 ?
C5 C6 . 1.402(7) ?
C5 H5 . 0.9300 ?
C6 C7 . 1.425(7) ?
C7 H7 . 0.9300 ?
C8 C13 . 1.339(10) ?
C8 C9 . 1.445(11) ?
C9 C10 . 1.441(13) ?
C9 H9 . 0.9300 ?
C10 C11 . 1.328(16) ?
C10 H10 . 0.9300 ?
C11 C12 . 1.322(15) ?
C11 H11 . 0.9300 ?
C12 C13 . 1.446(10) ?
C12 H12 . 0.9300 ?
C13 C14 . 1.376(10) ?
C14 H14A . 0.9600 ?
C14 H14B . 0.9600 ?
C14 H14C . 0.9600 ?

loop_
_geom_torsion_atom_site_label_1
_geom_torsion_atom_site_label_2
_geom_torsion_atom_site_label_3
_geom_torsion_atom_site_label_4
_geom_torsion_site_symmetry_1
_geom_torsion
O1 Cu1 N1 C7 3_575 179.8(5)
O1 Cu1 N1 C7 . -0.2(5)
O1 Cu1 N1 C8 3_575 -1.5(5)
O1 Cu1 N1 C8 . 178.5(5)
N1 Cu1 O1 C1 . 5.5(5)
N1 Cu1 O1 C1 3_575 -174.5(5)
Cu1 O1 C1 C6 . -7.8(9)
Cu1 O1 C1 C2 . 171.4(4)
O1 C1 C2 C3 . -179.9(6)
C6 C1 C2 C3 . -0.7(9)
C1 C2 C3 C4 . 0.2(10)
C2 C3 C4 C5 . 0.5(12)
C3 C4 C5 C6 . -0.7(12)
O1 C1 C6 C5 . 179.6(6)
C2 C1 C6 C5 . 0.4(9)
O1 C1 C6 C7 . 3.5(9)
C2 C1 C6 C7 . -175.7(6)
C4 C5 C6 C1 . 0.3(11)
C4 C5 C6 C7 . 176.6(7)
C8 N1 C7 C6 . 178.3(6)
Cu1 N1 C7 C6 . -3.0(9)
C1 C6 C7 N1 . 2.0(10)
C5 C6 C7 N1 . -174.2(6)
C7 N1 C8 C13 . -91.2(7)
Cu1 N1 C8 C13 . 89.9(6)
C7 N1 C8 C9 . 91.5(6)
Cu1 N1 C8 C9 . -87.3(6)
C13 C8 C9 C10 . 2.8(10)
N1 C8 C9 C10 . 179.9(6)
C8 C9 C10 C11 . -4.9(14)
C9 C10 C11 C12 . 5(2)
C10 C11 C12 C13 . -1.9(18)
C9 C8 C13 C14 . -179.2(7)
N1 C8 C13 C14 . 3.7(10)
C9 C8 C13 C12 . -0.3(10)
N1 C8 C13 C12 . -177.4(5)
C11 C12 C13 C8 . -0.4(12)
C11 C12 C13 C14 . 178.5(9)
